data_9013433
loop_
_publ_author_name
'Krivovichev, S. V.'
'Turner, R.'
'Rumsey, M.'
'Sidra, O. I.'
'Kirk, C. A.'

_publ_section_title
;
 The crystal structure and chemistry of mereheadite
;
_journal_name_full 'Mineralogical Magazine'
_journal_page_first 103
_journal_page_last 117
_journal_paper_doi 10.1180/minmag.2009.073.1.103
_journal_volume 73
_journal_year 2009
_chemical_compound_source 'Merehead Quarry, Cranmore, Somerset, England'
_chemical_formula_sum 'C H13 B2 Cl25 O46 Pb47'
_chemical_name_mineral Mereheadite
_space_group_IT_number 8
_symmetry_space_group_name_Hall 'C -2y'
_symmetry_space_group_name_H-M 'C 1 m 1'
_cell_angle_alpha 90
_cell_angle_beta 93.152
_cell_angle_gamma 90
_cell_formula_units_Z 2
_cell_length_a 17.372
_cell_length_b 27.9419
_cell_length_c 10.6661
_cell_volume 5169.564
_database_code_amcsd 0014589
_exptl_crystal_density_diffrn 7.328
_cod_original_cell_volume 5169.563
_cod_original_formula_sum 'Pb47 Cl25 O46 C B2 H13'
_cod_database_code 9013433

loop_
_space_group_symop_operation_xyz
x,y,z
1/2+x,1/2+y,z
x,-y,z
1/2+x,1/2-y,z

loop_
_atom_site_aniso_label
_atom_site_aniso_U_11
_atom_site_aniso_U_22
_atom_site_aniso_U_33
_atom_site_aniso_U_12
_atom_site_aniso_U_13
_atom_site_aniso_U_23
Pb1 0.02700 0.02100 0.02300 0.00270 0.00400 0.00240
Pb2 0.03000 0.02200 0.02300 -0.00300 0.00200 -0.00090
Pb3 0.02200 0.02100 0.02700 0.00000 0.00500 0.00020
Pb4 0.05700 0.03100 0.03100 0.00000 0.00500 0.00000
Pb5 0.02600 0.02200 0.02400 -0.00130 0.00100 -0.00240
Pb6 0.02700 0.02300 0.02300 0.00230 0.00200 0.00140
Pb7 0.02200 0.02300 0.02600 -0.00060 0.00050 0.00100
Pb8 0.02400 0.02300 0.02100 -0.00290 -0.00070 -0.00040
Pb9 0.02000 0.02000 0.02700 -0.00090 0.00200 -0.00370
Pb10 0.02900 0.02100 0.02000 -0.00210 0.00020 0.00080
Pb11 0.02200 0.02300 0.02100 -0.00270 0.00200 -0.00200
Pb12 0.02600 0.02500 0.01900 0.00000 0.00500 0.00000
Pb13 0.02400 0.02100 0.01900 0.00350 -0.00200 -0.00270
Pb14 0.02400 0.01800 0.03400 0.00000 0.00200 0.00000
Pb15 0.02300 0.02200 0.02400 -0.00400 0.00050 0.00100
Pb16 0.01900 0.02000 0.01900 0.00100 0.00010 -0.00010
Pb17 0.02200 0.02600 0.03600 -0.00170 0.00050 -0.00700
Pb18 0.02500 0.02800 0.03300 0.00070 -0.00100 -0.00600
Pb19 0.02200 0.02200 0.01500 0.00000 0.00200 0.00000
Pb20 0.01900 0.02500 0.02600 -0.00100 -0.00070 0.00000
Pb21 0.01900 0.02700 0.02400 0.00000 -0.00030 0.00000
Pb22 0.02300 0.02200 0.02700 0.00200 0.00500 0.00160
Pb23 0.02100 0.02400 0.02400 0.00000 -0.00060 0.00000
Pb24 0.02400 0.02500 0.02200 0.00130 0.00070 -0.00300
Pb25 0.02500 0.02700 0.02200 0.00000 0.00500 0.00000
Pb26 0.01800 0.02100 0.02400 0.00000 0.00500 0.00000
Pb27 0.03500 0.03000 0.02400 -0.00300 0.00400 0.00100
Pb28 0.03100 0.02900 0.03100 0.00000 0.00500 0.00000
Cl1 0.04000 0.04000 0.01900 -0.02300 -0.00500 0.00300
Cl2 0.03800 0.02800 0.06100 -0.00600 0.01000 -0.00200
Cl3 0.05300 0.03600 0.00900 0.00000 -0.01000 0.00000
Cl4 0.04000 0.02200 0.05200 0.00000 0.01500 0.00000
Cl5 0.04800 0.02600 0.05100 -0.00200 0.02000 0.00400
Cl6 0.05200 0.02400 0.04800 0.00500 0.02100 0.01500
Cl7 0.02000 0.02700 0.06100 0.00000 0.02800 0.00000
Cl8 0.04500 0.03000 0.04400 0.00000 0.03100 0.00000
Cl9 0.00900 0.01900 0.04900 0.00400 0.01300 0.00300
Cl10 0.04700 0.03600 0.01200 0.00000 -0.01000 0.00000
Cl11 0.03700 0.01500 0.01500 -0.00300 -0.00300 -0.00100
Cl12 0.05000 0.02100 0.04000 0.00700 0.01700 -0.01100
Cl13 0.04200 0.03800 0.01900 0.00000 -0.00900 0.00100
Cl14 0.04100 0.01700 0.04500 -0.00800 0.02200 -0.00400
Cl15 0.01400 0.02900 0.01900 0.00700 0.00200 0.00000

loop_
_atom_site_label
_atom_site_fract_x
_atom_site_fract_y
_atom_site_fract_z
_atom_site_occupancy
_atom_site_U_iso_or_equiv
_atom_site_type_symbol
_atom_site_attached_hydrogens
Pb1 0.85720 0.89881 0.41340 1.00000 0.02340 Pb 0
Pb2 0.16330 0.40752 -0.20850 1.00000 0.02460 Pb 0
Pb3 -0.23370 0.20451 -0.42390 1.00000 0.02300 Pb 0
Pb4 0.95560 0.00000 0.15100 1.00000 0.03900 Pb 0
Pb5 0.05500 0.30060 -0.01080 1.00000 0.02390 Pb 0
Pb6 -0.02550 0.20338 -0.43370 1.00000 0.02450 Pb 0
Pb7 0.68420 0.90091 0.15520 1.00000 0.02380 Pb 0
Pb8 0.37280 0.19248 0.40160 1.00000 0.02270 Pb 0
Pb9 0.47550 0.10024 0.19020 1.00000 0.02230 Pb 0
Pb10 -0.11590 0.09839 -0.24800 1.00000 0.02350 Pb 0
Pb11 0.27420 0.10202 -0.41090 1.00000 0.02210 Pb 0
Pb12 0.28950 0.00000 0.27690 0.92200 0.02310 Pb 0
Pb13 -0.10900 0.30524 -0.25340 1.00000 0.02150 Pb 0
Pb14 0.18150 0.00000 0.76270 1.00000 0.02550 Pb 0
Pb15 0.00010 0.39648 -0.44000 1.00000 0.02300 Pb 0
Pb16 0.36940 0.30180 0.06060 0.92500 0.01930 Pb 0
Pb17 0.07380 0.10482 -0.02310 1.00000 0.02800 Pb 0
Pb18 0.20550 0.19920 0.13200 1.00000 0.02860 Pb 0
Pb19 0.77270 0.00000 0.60240 1.00000 0.01960 Pb 0
Pb20 0.58710 0.19535 0.34950 1.00000 0.02320 Pb 0
Pb21 -0.22150 0.00000 -0.05170 1.00000 0.02330 Pb 0
Pb22 0.16360 0.19533 -0.22870 1.00000 0.02370 Pb 0
Pb23 0.56700 0.00000 0.01020 1.00000 0.02310 Pb 0
Pb24 0.29040 0.10332 -0.06900 1.00000 0.02350 Pb 0
Pb25 0.60480 0.00000 0.35850 1.00000 0.02460 Pb 0
Pb26 0.39000 0.00000 0.76480 1.00000 0.02100 Pb 0
Pb27 0.10060 0.10703 -0.64030 1.00000 0.02930 Pb 0
Pb28 0.98680 0.00000 0.56850 1.00000 0.03000 Pb 0
Cl1 0.17200 0.19830 -0.54900 1.00000 0.03400 Cl 0
Cl2 -0.02000 0.39890 -0.12200 1.00000 0.04200 Cl 0
Cl3 0.35900 0.00000 0.04100 1.00000 0.03300 Cl 0
Cl4 0.17900 0.00000 0.45700 1.00000 0.03800 Cl 0
Cl5 0.37500 0.40140 0.07800 1.00000 0.04100 Cl 0
Cl6 0.08500 0.10320 -0.32100 1.00000 0.04000 Cl 0
Cl7 0.09700 0.50000 -0.30300 1.00000 0.03500 Cl 0
Cl8 0.76300 0.00000 0.25700 1.00000 0.03900 Cl 0
Cl9 0.39380 0.19830 0.08100 1.00000 0.02500 Cl 0
Cl10 0.97700 0.00000 0.85800 1.00000 0.03200 Cl 0
Cl11 0.06400 0.30300 -0.35100 1.00000 0.02200 Cl 0
Cl12 0.26700 0.10210 0.24700 1.00000 0.03600 Cl 0
Cl13 0.48000 0.30150 -0.12500 1.00000 0.03400 Cl 0
Cl14 0.28900 0.29810 0.29300 1.00000 0.03400 Cl 0
Cl15 0.68100 0.89730 0.46800 1.00000 0.02000 Cl 0
Pb1A 0.18700 0.00000 0.15700 0.07800 0.02000 Pb 0
Pb2A 0.47400 0.30300 0.19400 0.07500 0.01800 Pb 0
O1 -0.11100 0.35900 -0.41000 1.00000 0.01400 O 0
O2 0.27300 0.15700 -0.25000 1.00000 0.01900 O 0
O3 0.28900 0.05300 0.75700 1.00000 0.03100 O 0
O4 0.58200 0.94600 0.20600 1.00000 0.01600 O 0
O5 0.57200 0.15300 0.15400 1.00000 0.02000 O 0
O6 0.17100 0.44600 -0.02500 1.00000 0.01100 O 0
O7 -0.13300 0.25400 -0.41700 1.00000 0.02600 O 0
O8 -0.00900 0.35700 -0.62500 1.00000 0.02200 O 0
O9 -0.13900 0.15210 -0.41700 1.00000 0.01000 O 0
O10 0.17600 0.15400 -0.04200 1.00000 0.01400 O 0
O11 0.77500 0.94800 0.76600 1.00000 0.01400 O 0
O12 -0.11200 0.05000 -0.41800 1.00000 0.01800 O 0
O-H1 0.17600 0.05000 -0.04900 1.00000 0.02800 O 1
O-H2 -0.02200 0.13600 -0.61100 1.00000 0.03200 O 1
O-H3 0.47800 0.24330 0.38600 1.00000 0.00800 O 1
O-H4 0.09300 0.15700 0.18400 1.00000 0.04000 O 1
O-H5 0.06400 0.05100 0.18600 1.00000 0.03600 O 1
O-H6 0.94800 0.00000 0.35400 1.00000 0.06200 O 1
O-H7 0.58500 0.25800 0.14500 1.00000 0.02800 O 1
C 0.42400 0.00000 0.46600 1.00000 0.06900 C 0
O1A 0.47000 0.00000 0.38500 1.00000 0.06900 O 0
O1B 0.40500 0.03700 0.52500 1.00000 0.06900 O 0
B -0.27000 0.19800 -0.11600 1.00000 0.06900 B 0
O2A -0.23800 0.17300 -0.19200 1.00000 0.06900 O 0
O2B -0.28300 0.24000 -0.08500 1.00000 0.06900 O 0
O2C -0.31100 0.16700 -0.05700 1.00000 0.06900 O 0

loop_
_cod_changelog_entry_id
_cod_changelog_entry_author
_cod_changelog_entry_date
_cod_changelog_entry_text
1
;cod-tools version 3.8.0
Id: cif_guess_AMCSD_atom_types 9574 2023-05-10 09:00:05Z saulius
;
2023-05-10T18:54:24+03:00
;Derived atom types and hydrogen counts
from atom names that follow the AMCSD naming convention
(Wat == water, O-H == hydroxyl).
;

loop_
_cod_related_entry_id
_cod_related_entry_database
_cod_related_entry_code
1 AMCSD 0014589
